data_2010497
loop_
_publ_author_name
'Ramm, Matthias'
'Baumann, Hendrik'
'Kirschke, Klaus'

_publ_section_title
;
(E,E)-4-[3-(3,5-Dichloro-2-hydroxyphenylazo)-2-morpholino-2-butenoyl]morpholine
;
_journal_name_full 'Acta Crystallographica Section C'
_journal_page_first 277
_journal_page_last 279
_journal_volume 51
_journal_year 1995
_chemical_formula_moiety 'C18 H22 Cl2 N4 O4'
_chemical_formula_sum 'C18 H22 Cl2 N4 O4'
_chemical_formula_weight 429.30
_chemical_melting_point 349.6(15)
_space_group_IT_number 14
_symmetry_cell_setting monoclinic
_symmetry_space_group_name_Hall '-P 2yn'
_symmetry_space_group_name_H-M 'P 1 21/n 1'
_cell_angle_alpha 90
_cell_angle_beta 105.990(10)
_cell_angle_gamma 90
_cell_formula_units_Z 4
_cell_length_a 14.9821(9)
_cell_length_b 5.9131(7)
_cell_length_c 23.502(2)
_cell_measurement_temperature 298
_cell_volume 2001.6(3)
_diffrn_ambient_temperature 298
_exptl_crystal_density_diffrn 1.424
_refine_ls_R_factor_obs 0.037
_refine_ls_wR_factor_obs 0.059
_cod_depositor_comments
;
The following automatic conversions were performed:
'_symmetry_cell_setting' value 'Monoclinic' changed to 'monoclinic'
according to '/home/saulius/struct/CIF-dictionaries/cif_core.dic'
dictionary named 'cif_core.dic' version 2.4.1 from 2010-06-29.

Automatic conversion script
Id: cif_fix_enum 1527 2010-12-29 10:47:43Z saulius 

The following automatic conversions were performed:

'_chemical_melting_point' value '75 -78_C' was changed to '349.6(15)'
- it was converted from degrees Celsius(C) to Kelvins(K), the average
value was taken and precision was estimated.

Automatic conversion script
Id: cif_fix_values 1646 2011-03-28 12:23:43Z adriana 
;
_cod_original_sg_symbol_H-M 'P 21/n'
_cod_database_code 2010497

loop_
_symmetry_equiv_pos_as_xyz
X,Y,Z
1/2+X,1/2-Y,1/2+Z
-X,-Y,-Z
1/2-X,1/2+Y,1/2-Z

loop_
_atom_site_aniso_label
_atom_site_aniso_U_11
_atom_site_aniso_U_22
_atom_site_aniso_U_33
_atom_site_aniso_U_12
_atom_site_aniso_U_13
_atom_site_aniso_U_23
Cl1 0.0505(3) 0.1230(6) 0.0607(3) -0.0207(4) -0.0091(3) 0.0131(4)
Cl2 0.0696(3) 0.0880(5) 0.1042(5) -0.0155(4) 0.0272(3) -0.0301(3)
O1 0.0496(7) 0.0396(8) 0.0654(8) -0.0034(7) 0.0212(6) 0.0049(6)
O2 0.0423(6) 0.0559(9) 0.0774(9) -0.0025(8) 0.0213(6) 0.0075(7)
O3 0.0390(7) 0.0940(10) 0.0544(8) -0.0009(9) 0.0044(6) 0.0019(8)
O4 0.0584(8) 0.0720(10) 0.0564(8) -0.0033(8) 0.0094(7) -0.0153(8)
N1 0.0377(7) 0.0340(9) 0.0506(8) 0.0017(7) 0.0179(6) 0.0008(6)
N2 0.0334(7) 0.0580(10) 0.0417(8) -0.0002(8) 0.0077(6) -0.0078(8)
N3 0.0362(7) 0.0540(10) 0.0377(7) -0.0052(8) 0.0076(6) -0.0030(8)
N4 0.0395(8) 0.0640(10) 0.0402(8) -0.0059(9) 0.0061(6) -0.0051(8)
C1 0.0332(7) 0.0450(10) 0.0395(8) -0.0053(9) 0.0108(6) -0.0030(8)
C2 0.0314(7) 0.0390(10) 0.0383(9) -0.0026(9) 0.0056(6) -0.0002(8)
C3 0.0530(10) 0.0340(10) 0.0670(10) -0.0010(10) 0.0265(8) 0.0003(9)
C4 0.0560(10) 0.0450(10) 0.080(2) 0.0050(10) 0.0200(10) 0.0130(10)
C5 0.0449(9) 0.0540(10) 0.0670(10) -0.0030(10) 0.0237(8) -0.0050(10)
C6 0.0461(9) 0.0410(10) 0.0580(10) 0.0070(10) 0.0228(7) 0.0023(9)
C7 0.0407(9) 0.077(2) 0.0400(10) -0.0060(10) 0.0073(8) -0.0100(10)
C8 0.0480(10) 0.082(2) 0.0510(10) 0.0090(10) 0.0030(10) -0.0030(10)
C9 0.0421(9) 0.087(2) 0.0540(10) -0.0030(10) 0.0154(8) -0.0020(10)
C10 0.0380(9) 0.070(2) 0.0600(10) 0.0060(10) 0.0140(8) -0.0100(10)
C11 0.0356(8) 0.0510(10) 0.0377(9) -0.0040(9) 0.0089(7) -0.0034(9)
C12 0.0480(10) 0.0570(10) 0.0450(10) 0.0030(10) 0.0091(8) -0.0040(10)
C13 0.0356(8) 0.0640(10) 0.0430(10) -0.0130(10) 0.0075(7) -0.0040(10)
C14 0.0408(9) 0.076(2) 0.0470(10) -0.0130(10) 0.0069(8) -0.0020(10)
C15 0.0357(9) 0.089(2) 0.0510(10) -0.0240(10) 0.0028(8) 0.0030(10)
C16 0.0344(9) 0.092(2) 0.0670(10) -0.0330(10) 0.0094(9) -0.0080(10)
C17 0.0429(9) 0.073(2) 0.0660(10) -0.0250(10) 0.0198(8) -0.0120(10)
C18 0.0412(9) 0.0660(10) 0.0510(10) -0.0170(10) 0.0149(8) -0.0040(10)

loop_
_atom_site_label
_atom_site_fract_x
_atom_site_fract_y
_atom_site_fract_z
_atom_site_U_iso_or_equiv
_atom_site_thermal_displace_type
Cl1 0.26296(4) 0.9411(2) 0.05295(3) 0.0829(2) Uani
Cl2 0.31115(5) 0.3363(2) 0.23047(4) 0.0866(3) Uani
O1 0.68630(10) 0.5948(3) 0.39136(7) 0.0505(4) Uani
O2 0.41860(10) 0.9824(3) 0.41760(7) 0.0576(5) Uani
O3 0.97980(10) 0.8448(3) 0.44071(7) 0.0643(6) Uani
O4 0.48390(10) 0.5773(3) 0.28123(7) 0.0635(5) Uani
N1 0.59990(10) 0.8746(3) 0.41505(7) 0.0396(5) Uani
N2 0.79930(10) 1.0310(3) 0.39646(7) 0.0450(5) Uani
N3 0.59220(10) 0.9185(3) 0.28033(7) 0.0432(5) Uani
N4 0.54760(10) 0.9788(3) 0.22727(7) 0.0490(5) Uani
C1 0.71470(10) 0.9672(4) 0.36269(8) 0.0390(5) Uani
C2 0.66480(10) 0.7943(3) 0.39071(8) 0.0370(5) Uani
C3 0.5705(2) 1.1098(4) 0.41480(10) 0.0494(6) Uani
C4 0.4669(2) 1.1214(4) 0.38650(10) 0.0603(8) Uani
C5 0.44530(10) 0.7528(4) 0.41490(10) 0.0535(7) Uani
C6 0.54790(10) 0.7239(4) 0.44340(10) 0.0468(6) Uani
C7 0.83560(10) 0.9630(5) 0.45868(9) 0.0534(7) Uani
C8 0.9054(2) 0.7772(5) 0.46400(10) 0.0623(8) Uani
C9 0.9454(2) 0.9113(5) 0.38080(10) 0.0606(8) Uani
C10 0.87580(10) 1.0997(5) 0.37200(10) 0.0558(7) Uani
C11 0.67070(10) 1.0422(4) 0.30629(8) 0.0417(6) Uani
C12 0.6948(2) 1.2464(4) 0.27650(10) 0.0508(6) Uani
C13 0.46550(10) 0.8544(4) 0.20287(9) 0.0484(6) Uani
C14 0.4127(2) 0.9342(5) 0.14820(10) 0.0557(7) Uani
C15 0.32970(10) 0.8308(5) 0.12040(10) 0.0602(7) Uani
C16 0.2982(2) 0.6459(5) 0.14490(10) 0.0653(8) Uani
C17 0.3507(2) 0.5656(5) 0.19860(10) 0.0599(7) Uani
C18 0.43500(10) 0.6655(4) 0.22900(10) 0.0522(6) Uani
H4O 0.526(2) 0.680(6) 0.2940(10) 0.24(2) Uiso
H14 0.4340(10) 1.064(4) 0.1302(9) 0.110(10) Uiso
H16 0.243(2) 0.586(4) 0.1240(10) 0.14(2) Uiso
H31 0.603(2) 1.197(4) 0.3960(10) 0.120(10) Uiso
H32 0.583(2) 1.156(4) 0.4600(10) 0.120(10) Uiso
H41 0.444(2) 1.275(4) 0.3900(10) 0.130(10) Uiso
H42 0.454(2) 1.069(4) 0.3440(10) 0.15(2) Uiso
H51 0.410(2) 0.664(4) 0.4380(10) 0.120(10) Uiso
H52 0.430(2) 0.704(4) 0.3738(9) 0.110(10) Uiso
H61 0.567(2) 0.569(4) 0.4390(10) 0.120(10) Uiso
H62 0.561(2) 0.761(4) 0.4880(10) 0.120(10) Uiso
H71 0.784(2) 0.928(4) 0.4744(9) 0.120(10) Uiso
H72 0.865(2) 1.102(4) 0.4810(10) 0.120(10) Uiso
H81 0.876(2) 0.643(5) 0.4470(10) 0.16(2) Uiso
H82 0.927(2) 0.740(4) 0.5060(10) 0.14(2) Uiso
H91 1.001(2) 0.952(5) 0.3660(10) 0.16(2) Uiso
H92 0.913(2) 0.775(4) 0.3580(10) 0.15(2) Uiso
H101 0.905(2) 1.240(5) 0.3920(10) 0.15(2) Uiso
H102 0.854(2) 1.133(4) 0.3300(10) 0.120(10) Uiso
H121 0.738(2) 1.342(4) 0.3060(10) 0.14(2) Uiso
H122 0.728(2) 1.220(4) 0.2470(10) 0.130(10) Uiso
H123 0.632(2) 1.331(4) 0.2560(10) 0.14(2) Uiso

loop_
_geom_bond_atom_site_label_1
_geom_bond_atom_site_label_2
_geom_bond_site_symmetry_1
_geom_bond_site_symmetry_2
_geom_bond_distance
_geom_bond_publ_flag
Cl1 C15 . . 1.750(2) yes
Cl2 C17 . . 1.731(3) yes
O1 C2 . . 1.222(3) yes
O2 C4 . . 1.422(3) yes
O2 C5 . . 1.422(3) yes
O3 C8 . . 1.427(3) yes
O3 C9 . . 1.416(3) yes
O4 C18 . . 1.350(3) yes
N1 C2 . . 1.343(2) yes
N1 C3 . . 1.458(3) yes
N1 C6 . . 1.460(3) yes
N2 C1 . . 1.350(3) yes
N2 C7 . . 1.465(3) yes
N2 C10 . . 1.473(3) yes
N3 N4 . . 1.292(2) yes
N3 C11 . . 1.376(3) yes
N4 C13 . . 1.413(3) yes
C1 C2 . . 1.520(3) yes
C1 C11 . . 1.381(3) yes
C3 C4 . . 1.513(3) yes
C5 C6 . . 1.508(3) yes
C7 C8 . . 1.497(4) yes
C9 C10 . . 1.500(4) yes
C11 C12 . . 1.490(3) yes
C13 C14 . . 1.393(3) yes
C13 C18 . . 1.409(3) yes
C14 C15 . . 1.378(3) yes
C15 C16 . . 1.379(4) yes
C16 C17 . . 1.375(4) yes
C17 C18 . . 1.400(3) yes
O4 H4O . . 0.87(3) no
C3 H31 . . 0.91(2) no
C3 H32 . . 1.05(2) no
C4 H41 . . 0.98(2) no
C4 H42 . . 1.01(2) no
C5 H51 . . 1.01(2) no
C5 H52 . . 0.97(2) no
C6 H61 . . 0.97(2) no
C6 H62 . . 1.04(2) no
C7 H71 . . 0.97(2) no
C7 H72 . . 1.01(2) no
C8 H81 . . 0.94(3) no
C8 H82 . . 0.97(2) no
C9 H91 . . 1.02(3) no
C9 H92 . . 1.02(2) no
C10 H101 . . 0.99(3) no
C10 H102 . . 0.98(2) no
C12 H121 . . 0.98(2) no
C12 H122 . . 0.97(2) no
C12 H123 . . 1.05(2) no
C14 H14 . . 0.97(2) no
C16 H16 . . 0.91(2) no

_cod_duplicate_entry 2003217
